data_1543344
loop_
_publ_author_name
'Sudhahar, S.'
'Sankaranarayanan, K.'
'Ravi, G.'
'Kumar, R. Mohan'
'Chakkaravarthi, G.'

_publ_section_title
;
 3-Carboxy-2-(piperidin-1-ium-1-yl)propanoate
;
_journal_coeditor_code SJ4031
_journal_issue 5
_journal_name_full IUCrData
_journal_page_first x160748
_journal_paper_doi 10.1107/S2414314616007483
_journal_volume 1
_journal_year 2016
_chemical_formula_iupac 'C9 H15 N O4'
_chemical_formula_moiety 'C9 H15 N O4'
_chemical_formula_sum 'C9 H15 N O4'
_chemical_formula_weight 201.22
_chemical_name_systematic
;
3-Carboxy-2-(piperidin-1-ium-1-yl)propanoate
;
_space_group_IT_number 14
_symmetry_cell_setting monoclinic
_symmetry_space_group_name_Hall '-P 2ybc'
_symmetry_space_group_name_H-M 'P 1 21/c 1'
_atom_sites_solution_hydrogens geom
_atom_sites_solution_primary direct
_atom_sites_solution_secondary difmap
_audit_creation_method SHELXL-97
_cell_angle_alpha 90.00
_cell_angle_beta 98.152(5)
_cell_angle_gamma 90.00
_cell_formula_units_Z 4
_cell_length_a 9.8364(8)
_cell_length_b 5.9731(5)
_cell_length_c 17.0805(15)
_cell_measurement_reflns_used 5733
_cell_measurement_temperature 295(2)
_cell_measurement_theta_max 28.3
_cell_measurement_theta_min 2.1
_cell_volume 993.40(15)
_computing_cell_refinement
;
SAINT (Bruker, 2004)
;
_computing_data_collection
;
APEX2 (Bruker, 2004)
;
_computing_data_reduction
;
SAINT (Bruker, 2004)
;
_computing_molecular_graphics
;
PLATON (Spek, 2009)
;
_computing_publication_material
;
SHELXL97 (Sheldrick, 2008) and PLATON (Spek, 2009)
;
_computing_structure_refinement
;
SHELXL97 (Sheldrick, 2008)
;
_computing_structure_solution
;
SHELXS97 (Sheldrick, 2008)
;
_diffrn_ambient_temperature 295(2)
_diffrn_measured_fraction_theta_full 0.981
_diffrn_measured_fraction_theta_max 0.981
_diffrn_measurement_device_type 'Bruker Kappa APEXII CCD'
_diffrn_measurement_method '\w and \f scans'
_diffrn_radiation_monochromator graphite
_diffrn_radiation_source 'fine-focus sealed tube'
_diffrn_radiation_type MoK\a
_diffrn_radiation_wavelength 0.71073
_diffrn_reflns_av_R_equivalents 0.0542
_diffrn_reflns_av_sigmaI/netI 0.0551
_diffrn_reflns_limit_h_max 13
_diffrn_reflns_limit_h_min -9
_diffrn_reflns_limit_k_max 7
_diffrn_reflns_limit_k_min -7
_diffrn_reflns_limit_l_max 22
_diffrn_reflns_limit_l_min -22
_diffrn_reflns_number 8624
_diffrn_reflns_theta_full 28.36
_diffrn_reflns_theta_max 28.36
_diffrn_reflns_theta_min 2.09
_diffrn_standards_interval_time 0
_diffrn_standards_number 0
_exptl_absorpt_coefficient_mu 0.106
_exptl_absorpt_correction_T_max 0.9812
_exptl_absorpt_correction_T_min 0.9751
_exptl_absorpt_correction_type multi-scan
_exptl_absorpt_process_details
;
(SADABS; Bruker, 2004)
;
_exptl_crystal_colour colourless
_exptl_crystal_density_diffrn 1.345
_exptl_crystal_density_method 'not measured'
_exptl_crystal_description block
_exptl_crystal_F_000 432
_exptl_crystal_size_max 0.24
_exptl_crystal_size_mid 0.22
_exptl_crystal_size_min 0.18
_refine_diff_density_max 0.280
_refine_diff_density_min -0.194
_refine_ls_extinction_method none
_refine_ls_goodness_of_fit_ref 1.044
_refine_ls_hydrogen_treatment mixed
_refine_ls_matrix_type full
_refine_ls_number_parameters 134
_refine_ls_number_reflns 2431
_refine_ls_number_restraints 2
_refine_ls_restrained_S_all 1.044
_refine_ls_R_factor_all 0.1042
_refine_ls_R_factor_gt 0.0566
_refine_ls_shift/su_max 0.000
_refine_ls_shift/su_mean 0.000
_refine_ls_structure_factor_coef Fsqd
_refine_ls_weighting_details 'calc w=1/[\s^2^(Fo^2^)+(0.0900P)^2^+0.0823P] where P=(Fo^2^+2Fc^2^)/3'
_refine_ls_weighting_scheme calc
_refine_ls_wR_factor_gt 0.1381
_refine_ls_wR_factor_ref 0.1716
_reflns_number_gt 1446
_reflns_number_total 2431
_reflns_threshold_expression I>2\s(I)
_cod_data_source_file sj4031sup1.cif
_cod_data_source_block I
_cod_original_sg_symbol_H-M 'P 21/c'
_cod_database_code 1543344

loop_
_symmetry_equiv_pos_as_xyz
'x, y, z'
'-x, y+1/2, -z+1/2'
'-x, -y, -z'
'x, -y-1/2, z-1/2'

loop_
_atom_site_type_symbol
_atom_site_label
_atom_site_fract_x
_atom_site_fract_y
_atom_site_fract_z
_atom_site_U_iso_or_equiv
_atom_site_adp_type
_atom_site_calc_flag
_atom_site_refinement_flags
_atom_site_occupancy
_atom_site_symmetry_multiplicity
C C1 0.2180(2) 0.4085(3) 0.85245(13) 0.0411(5) Uani d . 1 1
H H1A 0.1439 0.5094 0.8324 0.049 Uiso calc R 1 1
H H1B 0.3042 0.4866 0.8513 0.049 Uiso calc R 1 1
C C2 0.2051(3) 0.3451(4) 0.93646(14) 0.0516(6) Uani d . 1 1
H H2A 0.1164 0.2757 0.9381 0.062 Uiso calc R 1 1
H H2B 0.2103 0.4788 0.9690 0.062 Uiso calc R 1 1
C C3 0.3179(3) 0.1844(4) 0.96931(15) 0.0592(7) Uani d . 1 1
H H3A 0.4066 0.2570 0.9714 0.071 Uiso calc R 1 1
H H3B 0.3060 0.1407 1.0226 0.071 Uiso calc R 1 1
C C4 0.3125(3) -0.0200(4) 0.91702(15) 0.0539(6) Uani d . 1 1
H H4A 0.2267 -0.0985 0.9187 0.065 Uiso calc R 1 1
H H4B 0.3870 -0.1203 0.9369 0.065 Uiso calc R 1 1
C C5 0.3241(2) 0.0422(4) 0.83234(14) 0.0421(5) Uani d . 1 1
H H5A 0.4133 0.1089 0.8299 0.051 Uiso calc R 1 1
H H5B 0.3167 -0.0918 0.7999 0.051 Uiso calc R 1 1
C C6 0.0979(2) 0.4225(3) 0.68531(12) 0.0369(5) Uani d . 1 1
C C7 0.22115(18) 0.2712(3) 0.71628(12) 0.0344(5) Uani d . 1 1
H H7 0.3069 0.3526 0.7138 0.041 Uiso calc R 1 1
C C8 0.21416(19) 0.0678(3) 0.66188(13) 0.0380(5) Uani d . 1 1
H H8A 0.1588 -0.0464 0.6825 0.046 Uiso calc R 1 1
H H8B 0.1676 0.1110 0.6102 0.046 Uiso calc R 1 1
C C9 0.3517(2) -0.0332(4) 0.65187(14) 0.0450(6) Uani d . 1 1
N N1 0.21295(15) 0.2051(3) 0.80041(10) 0.0338(4) Uani d D 1 1
O O1 -0.01285(13) 0.3786(2) 0.70850(9) 0.0445(4) Uani d . 1 1
H H1 0.1320(13) 0.137(3) 0.7984(13) 0.039(6) Uiso d D 1 1
O O2 0.11830(16) 0.5682(3) 0.63616(10) 0.0505(4) Uani d . 1 1
O O3 0.45737(16) 0.0721(3) 0.66196(12) 0.0654(6) Uani d . 1 1
O O4 0.34903(16) -0.2428(3) 0.62772(12) 0.0605(5) Uani d D 1 1
H H4 0.2710(17) -0.298(5) 0.6272(19) 0.091 Uiso d D 1 1

loop_
_atom_site_aniso_label
_atom_site_aniso_U_11
_atom_site_aniso_U_22
_atom_site_aniso_U_33
_atom_site_aniso_U_12
_atom_site_aniso_U_13
_atom_site_aniso_U_23
C1 0.0414(11) 0.0339(12) 0.0483(13) -0.0003(9) 0.0073(9) -0.0037(10)
C2 0.0614(14) 0.0503(14) 0.0444(13) -0.0025(11) 0.0113(11) -0.0060(11)
C3 0.0712(16) 0.0597(17) 0.0442(14) -0.0016(13) -0.0002(12) 0.0022(12)
C4 0.0599(14) 0.0508(15) 0.0493(14) 0.0055(12) 0.0018(11) 0.0083(12)
C5 0.0354(10) 0.0402(13) 0.0501(13) 0.0051(9) 0.0041(9) 0.0031(10)
C6 0.0394(10) 0.0315(12) 0.0404(12) 0.0015(8) 0.0080(9) -0.0046(9)
C7 0.0291(9) 0.0343(11) 0.0417(11) -0.0007(8) 0.0117(8) 0.0031(9)
C8 0.0362(10) 0.0388(12) 0.0406(11) 0.0061(8) 0.0112(8) 0.0004(9)
C9 0.0431(11) 0.0461(14) 0.0500(13) 0.0084(10) 0.0211(10) 0.0042(11)
N1 0.0291(8) 0.0333(10) 0.0399(9) -0.0015(7) 0.0082(7) 0.0005(7)
O1 0.0331(7) 0.0460(10) 0.0559(10) 0.0063(6) 0.0112(7) 0.0024(7)
O2 0.0545(9) 0.0429(10) 0.0549(10) 0.0052(7) 0.0105(7) 0.0122(8)
O3 0.0414(9) 0.0641(12) 0.0967(15) 0.0007(8) 0.0303(9) -0.0062(10)
O4 0.0533(10) 0.0460(11) 0.0875(13) 0.0113(8) 0.0282(9) -0.0067(9)

loop_
_atom_type_symbol
_atom_type_description
_atom_type_scat_dispersion_real
_atom_type_scat_dispersion_imag
_atom_type_scat_source
C C 0.0033 0.0016 'International Tables Vol C Tables 4.2.6.8 and 6.1.1.4'
H H 0.0000 0.0000 'International Tables Vol C Tables 4.2.6.8 and 6.1.1.4'
N N 0.0061 0.0033 'International Tables Vol C Tables 4.2.6.8 and 6.1.1.4'
O O 0.0106 0.0060 'International Tables Vol C Tables 4.2.6.8 and 6.1.1.4'

loop_
_geom_angle_atom_site_label_1
_geom_angle_atom_site_label_2
_geom_angle_atom_site_label_3
_geom_angle
N1 C1 C2 111.08(18)
N1 C1 H1A 109.4
C2 C1 H1A 109.4
N1 C1 H1B 109.4
C2 C1 H1B 109.4
H1A C1 H1B 108.0
C1 C2 C3 110.87(19)
C1 C2 H2A 109.5
C3 C2 H2A 109.5
C1 C2 H2B 109.5
C3 C2 H2B 109.5
H2A C2 H2B 108.1
C4 C3 C2 109.4(2)
C4 C3 H3A 109.8
C2 C3 H3A 109.8
C4 C3 H3B 109.8
C2 C3 H3B 109.8
H3A C3 H3B 108.3
C3 C4 C5 111.5(2)
C3 C4 H4A 109.3
C5 C4 H4A 109.3
C3 C4 H4B 109.3
C5 C4 H4B 109.3
H4A C4 H4B 108.0
N1 C5 C4 110.80(17)
N1 C5 H5A 109.5
C4 C5 H5A 109.5
N1 C5 H5B 109.5
C4 C5 H5B 109.5
H5A C5 H5B 108.1
O1 C6 O2 126.62(19)
O1 C6 C7 116.74(18)
O2 C6 C7 116.51(16)
N1 C7 C8 111.65(16)
N1 C7 C6 109.60(14)
C8 C7 C6 106.99(17)
N1 C7 H7 109.5
C8 C7 H7 109.5
C6 C7 H7 109.5
C9 C8 C7 115.00(18)
C9 C8 H8A 108.5
C7 C8 H8A 108.5
C9 C8 H8B 108.5
C7 C8 H8B 108.5
H8A C8 H8B 107.5
O3 C9 O4 121.26(19)
O3 C9 C8 122.8(2)
O4 C9 C8 115.82(19)
C1 N1 C7 110.55(15)
C1 N1 C5 110.28(16)
C7 N1 C5 112.41(14)
C1 N1 H1 110.3(14)
C7 N1 H1 104.6(14)
C5 N1 H1 108.6(14)
C9 O4 H4 111(2)

loop_
_geom_bond_atom_site_label_1
_geom_bond_atom_site_label_2
_geom_bond_distance
C1 N1 1.503(3)
C1 C2 1.507(3)
C1 H1A 0.9700
C1 H1B 0.9700
C2 C3 1.513(3)
C2 H2A 0.9700
C2 H2B 0.9700
C3 C4 1.509(3)
C3 H3A 0.9700
C3 H3B 0.9700
C4 C5 1.513(3)
C4 H4A 0.9700
C4 H4B 0.9700
C5 N1 1.507(3)
C5 H5A 0.9700
C5 H5B 0.9700
C6 O1 1.239(2)
C6 O2 1.245(2)
C6 C7 1.544(3)
C7 N1 1.503(2)
C7 C8 1.525(3)
C7 H7 0.9800
C8 C9 1.513(3)
C8 H8A 0.9700
C8 H8B 0.9700
C9 O3 1.206(3)
C9 O4 1.317(3)
N1 H1 0.891(9)
O4 H4 0.834(10)

loop_
_geom_hbond_atom_site_label_D
_geom_hbond_atom_site_label_H
_geom_hbond_atom_site_label_A
_geom_hbond_site_symmetry_A
_geom_hbond_distance_DH
_geom_hbond_distance_HA
_geom_hbond_distance_DA
_geom_hbond_angle_DHA
_geom_hbond_publ_flag
N1 H1 O1 . 0.891(9) 2.42(2) 2.736(2) 101.2(15) y
C1 H1A O1 . 0.97 2.56 3.107(3) 116 y
C7 H7 O3 . 0.98 2.48 2.879(2) 104 y
N1 H1 O1 2_546 0.891(9) 1.931(12) 2.759(2) 154.0(19) y
O4 H4 O2 1_545 0.834(10) 1.728(11) 2.557(2) 173(3) y
C1 H1A O1 2_556 0.97 2.60 3.528(3) 160 y
C1 H1B O3 2_656 0.97 2.44 3.381(3) 163 y
C5 H5A O4 2_656 0.97 2.51 3.439(3) 161 y
C8 H8A O2 1_545 0.97 2.45 3.142(3) 128 y
C8 H8A O1 2_546 0.97 2.55 3.368(2) 143 y

loop_
_geom_torsion_atom_site_label_1
_geom_torsion_atom_site_label_2
_geom_torsion_atom_site_label_3
_geom_torsion_atom_site_label_4
_geom_torsion
N1 C1 C2 C3 58.1(2)
C1 C2 C3 C4 -57.2(3)
C2 C3 C4 C5 56.8(3)
C3 C4 C5 N1 -56.9(3)
O1 C6 C7 N1 -36.0(2)
O2 C6 C7 N1 147.90(18)
O1 C6 C7 C8 85.2(2)
O2 C6 C7 C8 -90.9(2)
N1 C7 C8 C9 -91.2(2)
C6 C7 C8 C9 148.93(18)
C7 C8 C9 O3 -24.1(3)
C7 C8 C9 O4 158.87(19)
C2 C1 N1 C7 178.09(16)
C2 C1 N1 C5 -57.0(2)
C8 C7 N1 C1 -179.20(14)
C6 C7 N1 C1 -60.8(2)
C8 C7 N1 C5 57.1(2)
C6 C7 N1 C5 175.46(16)
C4 C5 N1 C1 56.1(2)
C4 C5 N1 C7 179.93(17)

_cod_database_fobs_code 1543344
